data_7113360
loop_
_publ_author_name
'Hui Shao'
'Xiao-Ming Zhang'
'Shao-Hua Wang'
'Fu-Min Zhang'
'Yong-Qiang Tu'
'Chao Yang'

_publ_section_title
;
 Propargylic cation-induced intermolecular electrophilic
 addition-semipinacol rearrangement
;
_journal_name_full Chem.Commun.
_journal_page_first 5691
_journal_paper_doi 10.1039/C3CC49650C
_journal_volume 50
_journal_year 2014
_chemical_formula_moiety 'C27 H27 N O4 S'
_chemical_formula_sum 'C27 H27 N O4 S'
_chemical_formula_weight 461.56
_chemical_name_systematic
;
 ? 
;
_space_group_crystal_system triclinic
_space_group_IT_number 2
_space_group_name_Hall '-P 1'
_space_group_name_H-M_alt 'P -1'
_symmetry_space_group_name_Hall '-P 1'
_symmetry_space_group_name_H-M 'P -1'
_atom_sites_solution_hydrogens geom
_atom_sites_solution_primary iterative
_atom_sites_solution_secondary difmap
_audit_creation_date 2013-09-13
_audit_creation_method
;
  Olex2 1.2
  (compiled Apr 23 2013 17:54:37, GUI svn.r4466)
;
_cell_angle_alpha 70.264(10)
_cell_angle_beta 86.034(11)
_cell_angle_gamma 81.468(9)
_cell_formula_units_Z 2
_cell_length_a 8.4189(12)
_cell_length_b 10.2968(8)
_cell_length_c 14.6301(19)
_cell_measurement_reflns_used 2795
_cell_measurement_temperature 293.89(10)
_cell_measurement_theta_max 26.2260
_cell_measurement_theta_min 3.6500
_cell_volume 1180.3(3)
_computing_cell_refinement
;
CrysAlisPro, Agilent Technologies,
Version 1.171.36.28 (release 01-02-2013 CrysAlis171 .NET)
(compiled Feb  1 2013,16:14:44)
;
_computing_data_collection
;
CrysAlisPro, Agilent Technologies,
Version 1.171.36.28 (release 01-02-2013 CrysAlis171 .NET)
(compiled Feb  1 2013,16:14:44)
;
_computing_data_reduction
;
CrysAlisPro, Agilent Technologies,
Version 1.171.36.28 (release 01-02-2013 CrysAlis171 .NET)
(compiled Feb  1 2013,16:14:44)
;
_computing_molecular_graphics
;
O. V. Dolomanov, L. J. Bourhis, R. J. Gildea, J. A. K. Howard and H. Puschmann,
OLEX2: a complete structure solution, refinement and analysis program.
J. Appl. Cryst. (2009). 42, 339-341.
;
_computing_publication_material
;
O. V. Dolomanov, L. J. Bourhis, R. J. Gildea, J. A. K. Howard and H. Puschmann,
OLEX2: a complete structure solution, refinement and analysis program.
J. Appl. Cryst. (2009). 42, 339-341.
;
_computing_structure_refinement
;
SHELXL, G.M. Sheldrick, Acta Cryst.
(2008). A64, 112-122
;
_computing_structure_solution 'SUPERFLIP, J. Appl. Cryst. (2007) 40, 786-790'
_diffrn_ambient_temperature 293.89(10)
_diffrn_detector_area_resol_mean 16.0733
_diffrn_measured_fraction_theta_full 0.9785
_diffrn_measured_fraction_theta_max 0.8746
_diffrn_measurement_details
;
  1 omega  -73.00  -34.00   1.5000    3.0000
omega____ theta____ kappa____ phi______ frames
    -      -19.5262  130.0000  179.0000 26

  2 omega  -18.00   24.00   1.5000    3.0000
omega____ theta____ kappa____ phi______ frames
    -      -19.5262  -99.0000  -60.0000 28

  3 omega   43.00  104.50   1.5000    3.0000
omega____ theta____ kappa____ phi______ frames
    -       22.8075  178.0000 -180.0000 41

  4 omega  -10.00   98.00   1.5000    3.0000
omega____ theta____ kappa____ phi______ frames
    -       22.8075   19.0000 -120.0000 72

  5 omega  -75.00  -48.00   1.5000    2.0000
omega____ theta____ kappa____ phi______ frames
    -      -19.5262  132.0000  178.0000 18

  6 omega  -62.00  -35.00   1.5000    2.0000
omega____ theta____ kappa____ phi______ frames
    -      -19.5262   91.0000   81.7543 18

  7 omega   50.00   87.50   1.5000    2.0000
omega____ theta____ kappa____ phi______ frames
    -       22.8075  178.0000    0.0000 25

  8 omega  -54.00   58.50   1.5000    2.0000
omega____ theta____ kappa____ phi______ frames
    -       22.8075  -19.0000 -120.0000 75
;
_diffrn_measurement_device_type 'SuperNova, Dual, Cu at zero, Eos'
_diffrn_measurement_method '\w scans'
_diffrn_orient_matrix_UB_11 -0.0487203000
_diffrn_orient_matrix_UB_12 0.0332458000
_diffrn_orient_matrix_UB_13 -0.0413142000
_diffrn_orient_matrix_UB_21 -0.0675075000
_diffrn_orient_matrix_UB_22 0.0061629000
_diffrn_orient_matrix_UB_23 0.0307685000
_diffrn_orient_matrix_UB_31 0.0182088000
_diffrn_orient_matrix_UB_32 0.0656508000
_diffrn_orient_matrix_UB_33 -0.0012357000
_diffrn_radiation_monochromator mirror
_diffrn_radiation_type 'Mo K\a'
_diffrn_radiation_wavelength 0.7107
_diffrn_reflns_av_R_equivalents 0.0365
_diffrn_reflns_av_unetI/netI 0.0577
_diffrn_reflns_limit_h_max 10
_diffrn_reflns_limit_h_min -10
_diffrn_reflns_limit_k_max 12
_diffrn_reflns_limit_k_min -12
_diffrn_reflns_limit_l_max 17
_diffrn_reflns_limit_l_min -18
_diffrn_reflns_number 8762
_diffrn_reflns_theta_full 25.50
_diffrn_reflns_theta_max 26.02
_diffrn_reflns_theta_min 2.96
_diffrn_source 'SuperNova (Mo) X-ray Source'
_exptl_absorpt_coefficient_mu 0.171
_exptl_absorpt_correction_T_max 1.00000
_exptl_absorpt_correction_T_min 0.66807
_exptl_absorpt_correction_type multi-scan
_exptl_absorpt_process_details
;
CrysAlisPro, Agilent Technologies,
Version 1.171.36.28 (release 01-02-2013 CrysAlis171 .NET)
(compiled Feb  1 2013,16:14:44)
Empirical absorption correction using spherical harmonics,
 implemented in SCALE3 ABSPACK scaling algorithm.
;
_exptl_crystal_colour 'clear light colourless'
_exptl_crystal_density_diffrn 1.299
_exptl_crystal_density_method 'not measured'
_exptl_crystal_description block
_exptl_crystal_F_000 488
_exptl_crystal_size_max 0.3700
_exptl_crystal_size_mid 0.3500
_exptl_crystal_size_min 0.2400
_refine_diff_density_max 0.199
_refine_diff_density_min -0.429
_refine_diff_density_rms 0.042
_refine_ls_extinction_coef 0.0086(19)
_refine_ls_extinction_expression Fc^*^=kFc[1+0.001xFc^2^\l^3^/sin(2\q)]^-1/4^
_refine_ls_extinction_method SHELXL
_refine_ls_goodness_of_fit_ref 1.050
_refine_ls_hydrogen_treatment mixed
_refine_ls_matrix_type full
_refine_ls_number_parameters 300
_refine_ls_number_reflns 4562
_refine_ls_number_restraints 0
_refine_ls_restrained_S_all 1.050
_refine_ls_R_factor_all 0.0825
_refine_ls_R_factor_gt 0.0520
_refine_ls_shift/su_max 0.001
_refine_ls_shift/su_mean 0.000
_refine_ls_structure_factor_coef Fsqd
_refine_ls_weighting_details 'calc w=1/[\s^2^(Fo^2^)+(0.0570P)^2^+0.1896P] where P=(Fo^2^+2Fc^2^)/3'
_refine_ls_weighting_scheme calc
_refine_ls_wR_factor_gt 0.1228
_refine_ls_wR_factor_ref 0.1494
_reflns_number_gt 3071
_reflns_number_total 4562
_reflns_threshold_expression >2sigma(I)
_cod_data_source_file c3cc49650c2.cif
_cod_data_source_block sh_906
_cod_original_cell_volume 1180.3(2)
_cod_database_code 7113360
_reflns_odcompleteness_completeness 97.85
_reflns_odcompleteness_iscentric 1
_reflns_odcompleteness_theta 26.32
_olex2_refinement_description
;
1. Fixed Uiso
 At 1.2 times of:
  All C(H) groups, All C(H,H) groups
 At 1.5 times of:
  All C(H,H,H) groups
2.a Ternary CH refined with riding coordinates:
 C9(H9), C12(H12)
2.b Secondary CH2 refined with riding coordinates:
 C13(H13A,H13B), C14(H14A,H14B), C15(H15A,H15B), C17(H17A,H17B), C18(H18A,
 H18B), C19(H19A,H19B)
2.c Aromatic/amide H refined with riding coordinates:
 C2(H2), C3(H3), C4(H4), C5(H5), C8(H8), C22(H22), C23(H23), C25(H25), C26(H26)
2.d Idealised Me refined as rotating group:
 C27(H27A,H27B,H27C)
2.e :
 C11(H11)
;

loop_
_space_group_symop_id
_space_group_symop_operation_xyz
1 'x, y, z'
2 '-x, -y, -z'

loop_
_atom_site_label
_atom_site_type_symbol
_atom_site_fract_x
_atom_site_fract_y
_atom_site_fract_z
_atom_site_U_iso_or_equiv
_atom_site_adp_type
_atom_site_occupancy
_atom_site_symmetry_multiplicity
_atom_site_calc_flag
_atom_site_refinement_flags
S1 S 0.03755(8) 0.86522(6) 0.23081(6) 0.0546(2) Uani 1 1 d .
O1 O -0.0874(2) 0.89922(18) 0.16202(16) 0.0707(6) Uani 1 1 d .
O2 O 0.0047(3) 0.87026(19) 0.32615(15) 0.0708(6) Uani 1 1 d .
O3 O 0.7566(2) 0.43951(17) 0.45285(12) 0.0535(5) Uani 1 1 d .
O4 O 0.6860(3) 0.17906(19) 0.52547(14) 0.0679(6) Uani 1 1 d .
N1 N 0.1171(2) 0.70207(19) 0.24563(15) 0.0472(5) Uani 1 1 d .
C1 C 0.1474(3) 0.6424(2) 0.17132(18) 0.0446(6) Uani 1 1 d .
C2 C 0.0743(3) 0.6755(3) 0.0828(2) 0.0585(8) Uani 1 1 d .
H2 H -0.0069 0.7503 0.0624 0.070 Uiso 1 1 calc R
C3 C 0.1261(4) 0.5937(3) 0.0262(2) 0.0670(9) Uani 1 1 d .
H3 H 0.0806 0.6145 -0.0341 0.080 Uiso 1 1 calc R
C4 C 0.2447(4) 0.4811(3) 0.0578(2) 0.0692(9) Uani 1 1 d .
H4 H 0.2773 0.4273 0.0184 0.083 Uiso 1 1 calc R
C5 C 0.3154(4) 0.4472(3) 0.1461(2) 0.0570(7) Uani 1 1 d .
H5 H 0.3933 0.3700 0.1669 0.068 Uiso 1 1 calc R
C6 C 0.2695(3) 0.5293(2) 0.20414(18) 0.0441(6) Uani 1 1 d .
C7 C 0.3182(3) 0.5242(2) 0.29848(17) 0.0425(6) Uani 1 1 d .
C8 C 0.2269(3) 0.6290(2) 0.32039(18) 0.0441(6) Uani 1 1 d .
H8 H 0.2350 0.6503 0.3767 0.053 Uiso 1 1 calc R
C9 C 0.4490(3) 0.4234(2) 0.35972(18) 0.0424(6) Uani 1 1 d .
H9 H 0.4492 0.4425 0.4209 0.051 Uiso 1 1 calc R
C10 C 0.4100(3) 0.2800(3) 0.38315(18) 0.0499(6) Uani 1 1 d .
C11 C 0.3768(4) 0.1684(3) 0.4007(2) 0.0677(9) Uani 1 1 d .
H11 H 0.3502 0.0791 0.4148 0.081 Uiso 1 1 calc R
C12 C 0.6194(3) 0.4410(2) 0.31082(18) 0.0465(6) Uani 1 1 d .
H12 H 0.6307 0.3980 0.2599 0.056 Uiso 1 1 calc R
C13 C 0.6428(3) 0.5952(3) 0.2637(2) 0.0621(8) Uani 1 1 d .
H13A H 0.7395 0.6020 0.2232 0.075 Uiso 1 1 calc R
H13B H 0.5526 0.6443 0.2223 0.075 Uiso 1 1 calc R
C14 C 0.6560(4) 0.6640(3) 0.3396(2) 0.0693(9) Uani 1 1 d .
H14A H 0.6810 0.7580 0.3079 0.083 Uiso 1 1 calc R
H14B H 0.5541 0.6692 0.3743 0.083 Uiso 1 1 calc R
C15 C 0.7849(4) 0.5818(3) 0.4097(2) 0.0651(8) Uani 1 1 d .
H15A H 0.8884 0.5853 0.3761 0.078 Uiso 1 1 calc R
H15B H 0.7876 0.6228 0.4603 0.078 Uiso 1 1 calc R
C16 C 0.7571(3) 0.3693(2) 0.38434(18) 0.0460(6) Uani 1 1 d .
C17 C 0.9191(3) 0.3500(3) 0.3327(2) 0.0653(8) Uani 1 1 d .
H17A H 0.9297 0.4294 0.2746 0.078 Uiso 1 1 calc R
H17B H 1.0073 0.3386 0.3752 0.078 Uiso 1 1 calc R
C18 C 0.9169(4) 0.2179(3) 0.3069(3) 0.0847(10) Uani 1 1 d .
H18A H 0.8628 0.2395 0.2461 0.102 Uiso 1 1 calc R
H18B H 1.0253 0.1736 0.3012 0.102 Uiso 1 1 calc R
C19 C 0.8256(4) 0.1242(3) 0.3904(3) 0.0826(10) Uani 1 1 d .
H19A H 0.7483 0.0834 0.3661 0.099 Uiso 1 1 calc R
H19B H 0.8989 0.0499 0.4326 0.099 Uiso 1 1 calc R
C20 C 0.7416(3) 0.2169(3) 0.4444(2) 0.0518(7) Uani 1 1 d .
C21 C 0.1937(3) 0.9625(2) 0.17830(19) 0.0456(6) Uani 1 1 d .
C22 C 0.2001(4) 1.0294(3) 0.0798(2) 0.0584(7) Uani 1 1 d .
H22 H 0.1194 1.0259 0.0407 0.070 Uiso 1 1 calc R
C23 C 0.3271(4) 1.1017(3) 0.0393(2) 0.0649(8) Uani 1 1 d .
H23 H 0.3306 1.1471 -0.0275 0.078 Uiso 1 1 calc R
C24 C 0.4480(4) 1.1085(2) 0.0945(2) 0.0574(7) Uani 1 1 d .
C25 C 0.4405(4) 1.0395(3) 0.1938(2) 0.0688(9) Uani 1 1 d .
H25 H 0.5218 1.0425 0.2326 0.083 Uiso 1 1 calc R
C26 C 0.3150(4) 0.9669(3) 0.2358(2) 0.0631(8) Uani 1 1 d .
H26 H 0.3116 0.9210 0.3025 0.076 Uiso 1 1 calc R
C27 C 0.5870(4) 1.1876(3) 0.0512(3) 0.0827(10) Uani 1 1 d .
H27A H 0.5728 1.2736 0.0647 0.124 Uiso 1 1 calc R
H27B H 0.5916 1.2068 -0.0178 0.124 Uiso 1 1 calc R
H27C H 0.6853 1.1328 0.0790 0.124 Uiso 1 1 calc R

loop_
_atom_site_aniso_label
_atom_site_aniso_U_11
_atom_site_aniso_U_22
_atom_site_aniso_U_33
_atom_site_aniso_U_23
_atom_site_aniso_U_13
_atom_site_aniso_U_12
S1 0.0409(4) 0.0424(4) 0.0723(5) -0.0123(3) 0.0099(4) -0.0009(3)
O1 0.0405(11) 0.0583(12) 0.0993(16) -0.0101(10) -0.0122(12) 0.0031(8)
O2 0.0701(15) 0.0568(12) 0.0812(14) -0.0247(10) 0.0273(12) -0.0036(9)
O3 0.0517(12) 0.0574(11) 0.0548(11) -0.0206(8) 0.0070(9) -0.0166(8)
O4 0.0792(16) 0.0627(12) 0.0557(12) -0.0074(9) -0.0027(12) -0.0191(10)
N1 0.0391(12) 0.0390(11) 0.0567(13) -0.0089(9) 0.0034(11) -0.0028(8)
C1 0.0344(13) 0.0401(13) 0.0563(16) -0.0097(11) 0.0016(12) -0.0121(10)
C2 0.0502(17) 0.0466(15) 0.0702(19) -0.0026(13) -0.0131(15) -0.0148(12)
C3 0.074(2) 0.0657(19) 0.0655(19) -0.0183(15) -0.0181(18) -0.0243(16)
C4 0.082(2) 0.0606(18) 0.073(2) -0.0302(15) -0.0117(19) -0.0100(16)
C5 0.0567(18) 0.0502(15) 0.0669(18) -0.0239(13) -0.0052(15) -0.0031(12)
C6 0.0375(14) 0.0393(13) 0.0544(15) -0.0130(11) 0.0007(12) -0.0087(10)
C7 0.0349(14) 0.0385(12) 0.0509(15) -0.0104(10) 0.0028(12) -0.0074(9)
C8 0.0366(14) 0.0436(13) 0.0476(14) -0.0099(11) 0.0049(12) -0.0072(10)
C9 0.0342(13) 0.0402(13) 0.0487(14) -0.0101(10) 0.0035(11) -0.0056(10)
C10 0.0415(15) 0.0441(14) 0.0562(16) -0.0062(11) -0.0006(13) -0.0068(11)
C11 0.067(2) 0.0500(17) 0.082(2) -0.0118(15) -0.0026(18) -0.0153(14)
C12 0.0379(14) 0.0494(14) 0.0475(14) -0.0109(11) 0.0074(12) -0.0076(10)
C13 0.0430(16) 0.0552(16) 0.0688(19) 0.0046(14) 0.0065(15) -0.0099(12)
C14 0.0570(19) 0.0460(16) 0.099(2) -0.0149(15) 0.0112(18) -0.0182(13)
C15 0.0547(19) 0.0626(18) 0.085(2) -0.0295(15) 0.0162(17) -0.0254(14)
C16 0.0361(14) 0.0525(14) 0.0475(15) -0.0163(11) 0.0070(12) -0.0045(10)
C17 0.0382(16) 0.077(2) 0.076(2) -0.0243(15) 0.0108(15) -0.0025(13)
C18 0.064(2) 0.094(2) 0.098(3) -0.046(2) 0.024(2) 0.0068(18)
C19 0.076(2) 0.064(2) 0.104(3) -0.0339(18) 0.007(2) 0.0127(16)
C20 0.0429(16) 0.0527(15) 0.0548(17) -0.0126(13) -0.0069(14) -0.0004(11)
C21 0.0428(15) 0.0361(12) 0.0546(15) -0.0138(11) 0.0030(13) 0.0003(10)
C22 0.0569(18) 0.0508(15) 0.0590(17) -0.0047(13) -0.0084(15) -0.0094(12)
C23 0.074(2) 0.0541(17) 0.0566(17) -0.0042(13) 0.0068(16) -0.0141(14)
C24 0.0544(18) 0.0401(14) 0.074(2) -0.0175(13) 0.0154(16) -0.0075(11)
C25 0.066(2) 0.0694(19) 0.074(2) -0.0200(16) -0.0072(18) -0.0251(16)
C26 0.074(2) 0.0650(18) 0.0491(16) -0.0119(13) 0.0005(16) -0.0226(15)
C27 0.067(2) 0.067(2) 0.112(3) -0.0276(18) 0.029(2) -0.0234(16)

loop_
_atom_type_symbol
_atom_type_description
_atom_type_scat_dispersion_real
_atom_type_scat_dispersion_imag
_atom_type_scat_source
C C 0.0033 0.0016 'International Tables Vol C Tables 4.2.6.8 and 6.1.1.4'
H H 0.0000 0.0000 'International Tables Vol C Tables 4.2.6.8 and 6.1.1.4'
N N 0.0061 0.0033 'International Tables Vol C Tables 4.2.6.8 and 6.1.1.4'
O O 0.0106 0.0060 'International Tables Vol C Tables 4.2.6.8 and 6.1.1.4'
S S 0.1246 0.1234 'International Tables Vol C Tables 4.2.6.8 and 6.1.1.4'

loop_
_geom_angle_atom_site_label_1
_geom_angle_atom_site_label_2
_geom_angle_atom_site_label_3
_geom_angle
O1 S1 N1 106.64(11)
O1 S1 C21 109.04(12)
O2 S1 O1 121.22(14)
O2 S1 N1 105.32(11)
O2 S1 C21 109.18(12)
N1 S1 C21 104.04(11)
C16 O3 C15 113.43(19)
C1 N1 S1 125.72(16)
C1 N1 C8 107.7(2)
C8 N1 S1 120.88(16)
C2 C1 N1 130.8(2)
C2 C1 C6 122.3(3)
C6 C1 N1 106.9(2)
C1 C2 H2 121.2
C3 C2 C1 117.6(3)
C3 C2 H2 121.2
C2 C3 H3 119.5
C2 C3 C4 120.9(3)
C4 C3 H3 119.5
C3 C4 H4 119.3
C5 C4 C3 121.4(3)
C5 C4 H4 119.3
C4 C5 H5 120.3
C4 C5 C6 119.4(3)
C6 C5 H5 120.3
C1 C6 C7 107.9(2)
C5 C6 C1 118.4(2)
C5 C6 C7 133.7(2)
C6 C7 C9 126.7(2)
C8 C7 C6 107.1(2)
C8 C7 C9 126.1(2)
N1 C8 H8 124.9
C7 C8 N1 110.3(2)
C7 C8 H8 124.9
C7 C9 H9 107.6
C7 C9 C12 112.47(18)
C10 C9 C7 109.04(18)
C10 C9 H9 107.6
C10 C9 C12 112.3(2)
C12 C9 H9 107.6
C11 C10 C9 178.8(3)
C10 C11 H11 180.0
C9 C12 H12 108.2
C13 C12 C9 112.0(2)
C13 C12 H12 108.2
C13 C12 C16 107.66(19)
C16 C12 C9 112.33(19)
C16 C12 H12 108.2
C12 C13 H13A 109.3
C12 C13 H13B 109.3
H13A C13 H13B 107.9
C14 C13 C12 111.7(2)
C14 C13 H13A 109.3
C14 C13 H13B 109.3
C13 C14 H14A 109.7
C13 C14 H14B 109.7
H14A C14 H14B 108.2
C15 C14 C13 110.0(3)
C15 C14 H14A 109.7
C15 C14 H14B 109.7
O3 C15 C14 110.8(2)
O3 C15 H15A 109.5
O3 C15 H15B 109.5
C14 C15 H15A 109.5
C14 C15 H15B 109.5
H15A C15 H15B 108.1
O3 C16 C12 110.0(2)
O3 C16 C17 114.9(2)
O3 C16 C20 105.7(2)
C17 C16 C12 111.8(2)
C17 C16 C20 100.1(2)
C20 C16 C12 113.89(18)
C16 C17 H17A 110.8
C16 C17 H17B 110.8
H17A C17 H17B 108.9
C18 C17 C16 104.6(2)
C18 C17 H17A 110.8
C18 C17 H17B 110.8
C17 C18 H18A 110.7
C17 C18 H18B 110.7
H18A C18 H18B 108.8
C19 C18 C17 105.0(3)
C19 C18 H18A 110.7
C19 C18 H18B 110.7
C18 C19 H19A 110.6
C18 C19 H19B 110.6
H19A C19 H19B 108.7
C20 C19 C18 105.6(3)
C20 C19 H19A 110.6
C20 C19 H19B 110.6
O4 C20 C16 124.6(3)
O4 C20 C19 126.1(3)
C19 C20 C16 108.9(3)
C22 C21 S1 120.3(2)
C22 C21 C26 119.9(3)
C26 C21 S1 119.7(2)
C21 C22 H22 120.3
C21 C22 C23 119.5(3)
C23 C22 H22 120.3
C22 C23 H23 119.1
C24 C23 C22 121.8(3)
C24 C23 H23 119.1
C23 C24 C25 118.0(3)
C23 C24 C27 122.3(3)
C25 C24 C27 119.6(3)
C24 C25 H25 119.4
C26 C25 C24 121.2(3)
C26 C25 H25 119.4
C21 C26 H26 120.2
C25 C26 C21 119.6(3)
C25 C26 H26 120.2
C24 C27 H27A 109.5
C24 C27 H27B 109.5
C24 C27 H27C 109.5
H27A C27 H27B 109.5
H27A C27 H27C 109.5
H27B C27 H27C 109.5

loop_
_geom_bond_atom_site_label_1
_geom_bond_atom_site_label_2
_geom_bond_distance
S1 O1 1.4288(19)
S1 O2 1.420(2)
S1 N1 1.661(2)
S1 C21 1.747(3)
O3 C15 1.435(3)
O3 C16 1.420(3)
O4 C20 1.201(3)
N1 C1 1.411(3)
N1 C8 1.412(3)
C1 C2 1.387(3)
C1 C6 1.407(3)
C2 H2 0.9300
C2 C3 1.377(4)
C3 H3 0.9300
C3 C4 1.383(4)
C4 H4 0.9300
C4 C5 1.373(4)
C5 H5 0.9300
C5 C6 1.388(4)
C6 C7 1.448(3)
C7 C8 1.346(3)
C7 C9 1.504(3)
C8 H8 0.9300
C9 H9 0.9800
C9 C10 1.481(3)
C9 C12 1.566(3)
C10 C11 1.162(3)
C11 H11 0.9300
C12 H12 0.9800
C12 C13 1.539(3)
C12 C16 1.558(3)
C13 H13A 0.9700
C13 H13B 0.9700
C13 C14 1.522(4)
C14 H14A 0.9700
C14 H14B 0.9700
C14 C15 1.498(4)
C15 H15A 0.9700
C15 H15B 0.9700
C16 C17 1.533(4)
C16 C20 1.538(3)
C17 H17A 0.9700
C17 H17B 0.9700
C17 C18 1.532(4)
C18 H18A 0.9700
C18 H18B 0.9700
C18 C19 1.519(5)
C19 H19A 0.9700
C19 H19B 0.9700
C19 C20 1.505(4)
C21 C22 1.373(4)
C21 C26 1.382(3)
C22 H22 0.9300
C22 C23 1.378(4)
C23 H23 0.9300
C23 C24 1.366(4)
C24 C25 1.387(4)
C24 C27 1.505(4)
C25 H25 0.9300
C25 C26 1.374(4)
C26 H26 0.9300
C27 H27A 0.9600
C27 H27B 0.9600
C27 H27C 0.9600

loop_
_geom_torsion_atom_site_label_1
_geom_torsion_atom_site_label_2
_geom_torsion_atom_site_label_3
_geom_torsion_atom_site_label_4
_geom_torsion
S1 N1 C1 C2 -26.6(4)
S1 N1 C1 C6 156.17(17)
S1 N1 C8 C7 -157.40(17)
S1 C21 C22 C23 -177.8(2)
S1 C21 C26 C25 177.8(2)
O1 S1 N1 C1 40.2(2)
O1 S1 N1 C8 -169.90(19)
O1 S1 C21 C22 -14.5(3)
O1 S1 C21 C26 168.3(2)
O2 S1 N1 C1 170.2(2)
O2 S1 N1 C8 -39.9(2)
O2 S1 C21 C22 -149.0(2)
O2 S1 C21 C26 33.9(2)
O3 C16 C17 C18 152.0(2)
O3 C16 C20 O4 22.8(3)
O3 C16 C20 C19 -150.1(2)
N1 S1 C21 C22 99.0(2)
N1 S1 C21 C26 -78.2(2)
N1 C1 C2 C3 -177.3(2)
N1 C1 C6 C5 176.3(2)
N1 C1 C6 C7 -2.3(2)
C1 N1 C8 C7 -2.7(3)
C1 C2 C3 C4 1.2(4)
C1 C6 C7 C8 0.7(3)
C1 C6 C7 C9 -177.8(2)
C2 C1 C6 C5 -1.2(4)
C2 C1 C6 C7 -179.8(2)
C2 C3 C4 C5 -0.3(5)
C3 C4 C5 C6 -1.4(4)
C4 C5 C6 C1 2.1(4)
C4 C5 C6 C7 -179.8(3)
C5 C6 C7 C8 -177.6(3)
C5 C6 C7 C9 3.9(4)
C6 C1 C2 C3 -0.5(4)
C6 C7 C8 N1 1.2(3)
C6 C7 C9 C10 -60.3(3)
C6 C7 C9 C12 64.9(3)
C7 C9 C10 C11 -5(15)
C7 C9 C12 C13 42.2(3)
C7 C9 C12 C16 163.51(19)
C8 N1 C1 C2 -179.8(2)
C8 N1 C1 C6 3.0(2)
C8 C7 C9 C10 121.4(3)
C8 C7 C9 C12 -113.4(3)
C9 C7 C8 N1 179.8(2)
C9 C12 C13 C14 70.6(3)
C9 C12 C16 O3 -67.5(2)
C9 C12 C16 C17 163.6(2)
C9 C12 C16 C20 51.0(3)
C10 C9 C12 C13 165.6(2)
C10 C9 C12 C16 -73.1(3)
C12 C9 C10 C11 -131(15)
C12 C13 C14 C15 53.8(3)
C12 C16 C17 C18 -81.7(3)
C12 C16 C20 O4 -98.1(3)
C12 C16 C20 C19 89.0(3)
C13 C12 C16 O3 56.3(3)
C13 C12 C16 C17 -72.7(3)
C13 C12 C16 C20 174.8(2)
C13 C14 C15 O3 -55.3(3)
C15 O3 C16 C12 -62.0(3)
C15 O3 C16 C17 65.3(3)
C15 O3 C16 C20 174.6(2)
C16 O3 C15 C14 61.5(3)
C16 C12 C13 C14 -53.4(3)
C16 C17 C18 C19 -34.9(3)
C17 C16 C20 O4 142.5(3)
C17 C16 C20 C19 -30.4(3)
C17 C18 C19 C20 15.2(4)
C18 C19 C20 O4 -162.9(3)
C18 C19 C20 C16 9.9(3)
C20 C16 C17 C18 39.2(3)
C21 S1 N1 C1 -75.0(2)
C21 S1 N1 C8 74.9(2)
C21 C22 C23 C24 0.3(5)
C22 C21 C26 C25 0.6(4)
C22 C23 C24 C25 0.2(4)
C22 C23 C24 C27 -179.8(3)
C23 C24 C25 C26 -0.3(5)
C24 C25 C26 C21 -0.1(5)
C26 C21 C22 C23 -0.7(4)
C27 C24 C25 C26 179.7(3)
